data_4026993
loop_
_publ_author_name
'Sravan K. Surampudi'
'G. Nagarjuna'
'Daiki Okamoto'
'Piyali D. Chaudhuri'
'D. Venkataraman'

_publ_contact_author_address
;
Department of Chemistry
University of Massachusetts Amherst
710 N. Pleasant Street
Amherst, MA 01003
;
_publ_contact_author_email dv@chem.umass.edu
_publ_contact_author_fax 413-545-4490
_publ_contact_author_name 'Dhandapani Venkataraman'
_publ_contact_author_phone 413-545-2028
_publ_section_title
;
 Apical Functionalization of Chiral Heterohelicenes
;
_journal_name_full 'Journal of Organic Chemistry'
_journal_page_first 2074
_journal_page_last 2079
_journal_paper_doi 10.1021/jo202623u
_journal_volume 77
_journal_year 2012
_chemical_compound_source 'synthesis as described'
_chemical_formula_moiety 'C8 H4 Br2 O4'
_chemical_formula_sum 'C8 H6 Br2 O5'
_chemical_formula_weight 341.95
_chemical_name_systematic
;
 ?
;
_space_group_IT_number 15
_symmetry_cell_setting monoclinic
_symmetry_Int_Tables_number 15
_symmetry_space_group_name_Hall '-C 2yc'
_symmetry_space_group_name_H-M 'C 1 2/c 1'
_atom_sites_solution_hydrogens geom
_atom_sites_solution_primary direct
_atom_sites_solution_secondary difmap
_audit_conform_dict_location ftp://ftp.iucr.org/pub/cif_core.dic
_audit_conform_dict_name cif_core.dic
_audit_conform_dict_version 2.4
_audit_creation_date 2011-12-17T09:00:34-00:00
_audit_creation_method 'WinGX routine CIF_UPDATE'
_cell_angle_alpha 90
_cell_angle_beta 114.991(5)
_cell_angle_gamma 90
_cell_formula_units_Z 8
_cell_length_a 31.539(3)
_cell_length_b 3.8967(4)
_cell_length_c 18.5813(17)
_cell_measurement_reflns_used 2001
_cell_measurement_temperature 293(2)
_cell_measurement_theta_max 25.028
_cell_measurement_theta_min 4.076
_cell_measurement_wavelength 0.71073
_cell_volume 2069.8(4)
_computing_cell_refinement 'HKL Scalepack (Otwinowski & Minor 1997)'
_computing_data_collection 'Collect (Bruker AXS BV, 1997-2004)'
_computing_data_reduction 'HKL Denzo and Scalepack (Otwinowski & Minor 1997)'
_computing_molecular_graphics 'Ortep-3 for Windows (Farrugia, 1997)'
_computing_publication_material 'WinGX publication routines (Farrugia, 1999)'
_computing_structure_refinement 'SHELXL-97 (Sheldrick, 1997)'
_computing_structure_solution 'SHELXS-97 (Sheldrick, 1990)'
_diffrn_ambient_temperature 293(2)
_diffrn_detector 'CCD plate'
_diffrn_detector_area_resol_mean 9
_diffrn_measured_fraction_theta_full 0.985
_diffrn_measured_fraction_theta_max 0.985
_diffrn_measurement_device '95mm CCD camera on \k-goniostat'
_diffrn_measurement_device_type KappaCCD
_diffrn_measurement_method 'CCD rotation images, thick slices'
_diffrn_orient_matrix_type 'by Bruker AXS Collect from scalepack cell'
_diffrn_orient_matrix_UB_11 -0.343794E-1
_diffrn_orient_matrix_UB_12 0.114682E-1
_diffrn_orient_matrix_UB_13 -0.343052E-1
_diffrn_orient_matrix_UB_21 -0.61446E-2
_diffrn_orient_matrix_UB_22 0.19538E-1
_diffrn_orient_matrix_UB_23 0.484159E-1
_diffrn_orient_matrix_UB_31 0.2012E-2
_diffrn_orient_matrix_UB_32 0.255625
_diffrn_orient_matrix_UB_33 -0.21615E-2
_diffrn_radiation_monochromator graphite
_diffrn_radiation_probe x-ray
_diffrn_radiation_type MoK\a
_diffrn_radiation_wavelength 0.71073
_diffrn_reflns_av_R_equivalents 0.0342
_diffrn_reflns_av_unetI/netI 0.0327
_diffrn_reflns_limit_h_max 36
_diffrn_reflns_limit_h_min -35
_diffrn_reflns_limit_k_max 4
_diffrn_reflns_limit_k_min -4
_diffrn_reflns_limit_l_max 21
_diffrn_reflns_limit_l_min -22
_diffrn_reflns_number 3239
_diffrn_reflns_reduction_process
;
 Scaled and merged with Sortav
 R.H. Blessing, (1987) Cryst. Rev. 1, 3-58
 R.H. Blessing, (1989) J. Appl. Cryst. 22, 396-397
;
_diffrn_reflns_theta_full 25.11
_diffrn_reflns_theta_max 25.11
_diffrn_reflns_theta_min 4.28
_diffrn_source 'Enraf Nonius FR590'
_exptl_crystal_colour colourless
_exptl_crystal_density_diffrn 2.195
_exptl_crystal_description prism
_exptl_crystal_F_000 1312
_exptl_crystal_size_max 0.75
_exptl_crystal_size_mid 0.1
_exptl_crystal_size_min 0.05
_refine_diff_density_max 0.467
_refine_diff_density_min -0.594
_refine_diff_density_rms 0.117
_refine_ls_extinction_method none
_refine_ls_goodness_of_fit_ref 1.058
_refine_ls_hydrogen_treatment mixed
_refine_ls_matrix_type full
_refine_ls_number_parameters 146
_refine_ls_number_reflns 1829
_refine_ls_number_restraints 2
_refine_ls_restrained_S_all 1.058
_refine_ls_R_factor_all 0.0433
_refine_ls_R_factor_gt 0.0381
_refine_ls_shift/su_max 0.015
_refine_ls_shift/su_mean 0.001
_refine_ls_structure_factor_coef Fsqd
_refine_ls_weighting_details 'calc w=1/[\s^2^(Fo^2^)+(0.0633P)^2^+4.1675P] where P=(Fo^2^+2Fc^2^)/3'
_refine_ls_weighting_scheme calc
_refine_ls_wR_factor_gt 0.1016
_refine_ls_wR_factor_ref 0.1061
_reflns_number_gt 1615
_reflns_number_total 1829
_reflns_threshold_expression >2sigma(I)
_cod_data_source_file jo202623u_si_003_1.cif
_cod_data_source_block compound4
_cod_original_cell_volume 2069.8(3)
_cod_original_sg_symbol_H-M 'C 2/c'
_cod_database_code 4026993

loop_
_symmetry_equiv_pos_as_xyz
'x, y, z'
'-x, y, -z+1/2'
'x+1/2, y+1/2, z'
'-x+1/2, y+1/2, -z+1/2'
'-x, -y, -z'
'x, -y, z-1/2'
'-x+1/2, -y+1/2, -z'
'x+1/2, -y+1/2, z-1/2'

loop_
_atom_site_label
_atom_site_type_symbol
_atom_site_fract_x
_atom_site_fract_y
_atom_site_fract_z
_atom_site_U_iso_or_equiv
_atom_site_adp_type
_atom_site_occupancy
_atom_site_symmetry_multiplicity
_atom_site_calc_flag
_atom_site_refinement_flags
C1 C 0.55222(13) -0.0191(11) 0.1625(2) 0.0389(9) Uani 1 1 d .
C2 C 0.57590(14) 0.0488(11) 0.1162(2) 0.0416(9) Uani 1 1 d .
H2 H 0.5618 0.0008 0.0621 0.05 Uiso 1 1 calc R
C3 C 0.62070(13) 0.1887(10) 0.1501(2) 0.0359(8) Uani 1 1 d .
C4 C 0.64151(13) 0.2574(10) 0.2317(2) 0.0363(8) Uani 1 1 d .
C5 C 0.61665(14) 0.1981(11) 0.2775(2) 0.0387(9) Uani 1 1 d .
C6 C 0.57195(14) 0.0605(11) 0.2425(2) 0.0408(9) Uani 1 1 d .
H6 H 0.5553 0.0217 0.2728 0.049 Uiso 1 1 calc R
C7 C 0.64276(15) 0.2651(11) 0.0944(2) 0.0437(10) Uani 1 1 d .
C8 C 0.63653(15) 0.2683(12) 0.3650(2) 0.0454(10) Uani 1 1 d .
O1 O 0.60743(12) 0.4270(12) 0.38546(17) 0.0667(10) Uani 1 1 d .
H1 H 0.6179 0.4333 0.434 0.1 Uiso 1 1 calc R
O2 O 0.67523(13) 0.1797(14) 0.41116(19) 0.0867(14) Uani 1 1 d .
O3 O 0.62118(12) 0.4229(11) 0.03350(18) 0.0658(9) Uani 1 1 d .
O4 O 0.68469(12) 0.1510(12) 0.1166(2) 0.0715(10) Uani 1 1 d .
H4 H 0.6964 0.2366 0.089 0.107 Uiso 1 1 calc R
O5 O 0.72940(13) 0.4404(14) 0.0453(2) 0.0784(12) Uani 1 1 d D
Br1 Br 0.491489(14) -0.20900(14) 0.11579(3) 0.0551(2) Uani 1 1 d .
Br2 Br 0.701516(14) 0.46206(13) 0.27720(3) 0.0526(2) Uani 1 1 d .
H5 H 0.713(3) 0.641(16) 0.013(5) 0.16(4) Uiso 1 1 d D
H5A H 0.7601(16) 0.49(2) 0.089(4) 0.15(3) Uiso 1 1 d D

loop_
_atom_site_aniso_label
_atom_site_aniso_U_11
_atom_site_aniso_U_22
_atom_site_aniso_U_33
_atom_site_aniso_U_23
_atom_site_aniso_U_13
_atom_site_aniso_U_12
C1 0.0302(19) 0.043(2) 0.0406(19) 0.0034(17) 0.0124(15) 0.0012(17)
C2 0.044(2) 0.048(2) 0.0307(17) -0.0013(17) 0.0136(16) 0.0008(19)
C3 0.039(2) 0.038(2) 0.0307(17) 0.0029(15) 0.0148(15) 0.0021(17)
C4 0.0319(19) 0.037(2) 0.0373(18) 0.0011(16) 0.0119(15) 0.0017(16)
C5 0.039(2) 0.044(2) 0.0315(17) -0.0002(16) 0.0139(16) 0.0069(18)
C6 0.039(2) 0.048(2) 0.0372(18) 0.0029(18) 0.0176(16) 0.0034(19)
C7 0.042(2) 0.052(3) 0.038(2) -0.0013(19) 0.0180(17) -0.002(2)
C8 0.041(2) 0.058(3) 0.0358(19) -0.0008(19) 0.0147(17) 0.006(2)
O1 0.057(2) 0.105(3) 0.0378(15) -0.0074(18) 0.0202(14) 0.020(2)
O2 0.065(2) 0.143(4) 0.0384(16) -0.009(2) 0.0084(15) 0.043(3)
O3 0.061(2) 0.096(3) 0.0423(16) 0.0173(18) 0.0237(15) 0.007(2)
O4 0.054(2) 0.106(3) 0.066(2) 0.026(2) 0.0371(17) 0.021(2)
O5 0.052(2) 0.115(4) 0.068(2) 0.010(2) 0.0247(18) -0.016(2)
Br1 0.0382(3) 0.0608(3) 0.0607(3) -0.0050(2) 0.0156(2) -0.0079(2)
Br2 0.0409(3) 0.0524(3) 0.0574(3) -0.0037(2) 0.0139(2) -0.00751(19)

loop_
_atom_type_symbol
_atom_type_description
_atom_type_scat_dispersion_real
_atom_type_scat_dispersion_imag
_atom_type_scat_source
C C 0.0033 0.0016 'International Tables Vol C Tables 4.2.6.8 and 6.1.1.4'
H H 0 0 'International Tables Vol C Tables 4.2.6.8 and 6.1.1.4'
O O 0.0106 0.006 'International Tables Vol C Tables 4.2.6.8 and 6.1.1.4'
Br Br -0.2901 2.4595 'International Tables Vol C Tables 4.2.6.8 and 6.1.1.4'

loop_
_geom_angle_atom_site_label_1
_geom_angle_atom_site_label_2
_geom_angle_atom_site_label_3
_geom_angle
C2 C1 C6 120.7(4)
C2 C1 Br1 119.9(3)
C6 C1 Br1 119.3(3)
C1 C2 C3 120.3(3)
C2 C3 C4 119.2(3)
C2 C3 C7 116.2(3)
C4 C3 C7 124.6(4)
C5 C4 C3 120.0(4)
C5 C4 Br2 120.6(3)
C3 C4 Br2 119.2(3)
C6 C5 C4 119.9(3)
C6 C5 C8 117.1(3)
C4 C5 C8 123.0(4)
C1 C6 C5 119.8(4)
O3 C7 O4 124.8(4)
O3 C7 C3 120.2(4)
O4 C7 C3 115.0(4)
O2 C8 O1 124.0(4)
O2 C8 C5 123.5(4)
O1 C8 C5 112.5(3)

loop_
_geom_bond_atom_site_label_1
_geom_bond_atom_site_label_2
_geom_bond_distance
C1 C2 1.383(5)
C1 C6 1.383(5)
C1 Br1 1.888(4)
C2 C3 1.392(6)
C3 C4 1.399(5)
C3 C7 1.501(5)
C4 C5 1.399(5)
C4 Br2 1.892(4)
C5 C6 1.387(6)
C5 C8 1.499(5)
C7 O3 1.213(5)
C7 O4 1.287(5)
C8 O2 1.208(5)
C8 O1 1.290(5)

loop_
_cod_related_entry_id
_cod_related_entry_database
_cod_related_entry_code
1 ChemSpider 30659472
